data_7015107
loop_
_publ_author_name
'Tong, Hong-Bo'
'Li, Min'
'Bai, Sheng-Di'
'Yuan, Shi-Fang'
'Chao, Jian-Bin'
'Huang, Shuping'
'Liu, Dian-Sheng'

_publ_section_title
;
 A bulky silyl shift-directed synthesis of a silyl-linked
 amidinate-amidine and its Zr(IV) complex.
;
_journal_issue 16
_journal_name_full 'Dalton transactions (Cambridge, England : 2003)'
_journal_page_first 4236
_journal_page_last 4241
_journal_paper_doi 10.1039/c0dt01177k
_journal_volume 40
_journal_year 2011
_chemical_formula_sum 'C37 H46 Cl3 N5 O2 Si Zr'
_chemical_formula_weight 818.45
_chemical_name_systematic
;
?
;
_space_group_IT_number 14
_symmetry_cell_setting monoclinic
_symmetry_space_group_name_Hall '-P 2ybc'
_symmetry_space_group_name_H-M 'P 1 21/c 1'
_atom_sites_solution_hydrogens geom
_atom_sites_solution_primary direct
_atom_sites_solution_secondary difmap
_audit_creation_method SHELXL-97
_cell_angle_alpha 90.00
_cell_angle_beta 90.506(2)
_cell_angle_gamma 90.00
_cell_formula_units_Z 8
_cell_length_a 14.7016(17)
_cell_length_b 20.676(2)
_cell_length_c 26.029(3)
_cell_measurement_reflns_used 6050
_cell_measurement_temperature 213(2)
_cell_measurement_theta_max 22.79
_cell_measurement_theta_min 2.53
_cell_volume 7911.7(15)
_computing_structure_refinement 'SHELXL-97 (Sheldrick, 1997)'
_computing_structure_solution 'SHELXS-97 (Sheldrick, 1990)'
_diffrn_ambient_temperature 213(2)
_diffrn_measured_fraction_theta_full 0.998
_diffrn_measured_fraction_theta_max 0.998
_diffrn_radiation_monochromator graphite
_diffrn_radiation_source 'fine-focus sealed tube'
_diffrn_radiation_type MoK\a
_diffrn_radiation_wavelength 0.71073
_diffrn_reflns_av_R_equivalents 0.0529
_diffrn_reflns_av_sigmaI/netI 0.0879
_diffrn_reflns_limit_h_max 17
_diffrn_reflns_limit_h_min -17
_diffrn_reflns_limit_k_max 24
_diffrn_reflns_limit_k_min -24
_diffrn_reflns_limit_l_max 21
_diffrn_reflns_limit_l_min -30
_diffrn_reflns_number 32332
_diffrn_reflns_theta_full 25.01
_diffrn_reflns_theta_max 25.01
_diffrn_reflns_theta_min 1.26
_exptl_absorpt_coefficient_mu 0.549
_exptl_absorpt_correction_T_max 0.8981
_exptl_absorpt_correction_T_min 0.8102
_exptl_absorpt_correction_type multi-scan
_exptl_absorpt_process_details sadabs
_exptl_crystal_colour yellow
_exptl_crystal_density_diffrn 1.374
_exptl_crystal_density_method 'not measured'
_exptl_crystal_description block
_exptl_crystal_F_000 3392
_exptl_crystal_size_max 0.40
_exptl_crystal_size_mid 0.20
_exptl_crystal_size_min 0.20
_refine_diff_density_max 1.407
_refine_diff_density_min -0.442
_refine_diff_density_rms 0.084
_refine_ls_extinction_method none
_refine_ls_goodness_of_fit_ref 1.129
_refine_ls_hydrogen_treatment constr
_refine_ls_matrix_type full
_refine_ls_number_parameters 887
_refine_ls_number_reflns 13925
_refine_ls_number_restraints 12
_refine_ls_restrained_S_all 1.152
_refine_ls_R_factor_all 0.1053
_refine_ls_R_factor_gt 0.0737
_refine_ls_shift/su_max 0.001
_refine_ls_shift/su_mean 0.000
_refine_ls_structure_factor_coef Fsqd
_refine_ls_weighting_details 'calc w=1/[\s^2^(Fo^2^)+(0.0566P)^2^+1.9467P] where P=(Fo^2^+2Fc^2^)/3'
_refine_ls_weighting_scheme calc
_refine_ls_wR_factor_gt 0.1438
_refine_ls_wR_factor_ref 0.1561
_reflns_number_gt 10269
_reflns_number_total 13925
_reflns_threshold_expression >2sigma(I)
_cod_data_source_file c0dt01177k.txt
_cod_data_source_block hs0303p
_cod_depositor_comments
;
The following automatic conversions were performed:
'_symmetry_cell_setting' value 'Monoclinic' changed to 'monoclinic'
according to '/home/saulius/struct/CIF-dictionaries/cif_core.dic'
dictionary named 'cif_core.dic' version 2.4.1 from 2010-06-29.

Automatic conversion script
Id: cif_fix_enum 1555 2011-01-17 13:19:09Z saulius 
;
_cod_original_cell_volume 7911.6(16)
_cod_original_sg_symbol_H-M P21/c
_cod_database_code 7015107

loop_
_symmetry_equiv_pos_as_xyz
'x, y, z'
'-x, y+1/2, -z+1/2'
'-x, -y, -z'
'x, -y-1/2, z-1/2'

loop_
_atom_site_label
_atom_site_type_symbol
_atom_site_fract_x
_atom_site_fract_y
_atom_site_fract_z
_atom_site_U_iso_or_equiv
_atom_site_adp_type
_atom_site_occupancy
_atom_site_symmetry_multiplicity
_atom_site_calc_flag
_atom_site_refinement_flags
_atom_site_disorder_assembly
_atom_site_disorder_group
Zr1 Zr 0.31535(3) 0.84400(3) 0.07973(2) 0.02688(15) Uani 1 1 d . . .
Cl1 Cl 0.36177(10) 0.79544(9) -0.00181(6) 0.0471(4) Uani 1 1 d . . .
Cl2 Cl 0.28742(11) 0.94909(8) 0.03109(7) 0.0521(5) Uani 1 1 d . . .
Cl3 Cl 0.27098(10) 0.89117(8) 0.16237(6) 0.0396(4) Uani 1 1 d . . .
O1 O 0.4483(2) 0.90059(18) 0.08927(14) 0.0323(9) Uani 1 1 d . . .
N1 N 0.1652(3) 0.8430(2) 0.05733(17) 0.0305(11) Uani 1 1 d . . .
H1 H 0.1565 0.8538 0.0254 0.037 Uiso 1 1 calc R . .
N2 N 0.0869(3) 0.7841(2) 0.11773(17) 0.0283(11) Uani 1 1 d . . .
N3 N 0.1490(3) 0.6777(2) 0.17342(18) 0.0355(12) Uani 1 1 d . . .
N4 N 0.2670(3) 0.7489(2) 0.10854(17) 0.0280(11) Uani 1 1 d . . .
N5 N 0.4118(3) 0.7739(2) 0.11661(17) 0.0304(11) Uani 1 1 d . . .
Si1 Si 0.16152(10) 0.71525(8) 0.11678(6) 0.0300(4) Uani 1 1 d . . .
C1 C 0.0894(4) 0.8302(3) 0.0805(2) 0.0287(13) Uani 1 1 d . . .
C2 C 0.0044(4) 0.8647(3) 0.06575(19) 0.0273(13) Uani 1 1 d . . .
C3 C 0.0056(4) 0.9312(3) 0.0597(2) 0.0436(17) Uani 1 1 d . . .
H3 H 0.0599 0.9543 0.0651 0.052 Uiso 1 1 calc R . .
C4 C -0.0734(5) 0.9640(4) 0.0456(3) 0.058(2) Uani 1 1 d . . .
H4 H -0.0730 1.0092 0.0418 0.070 Uiso 1 1 calc R . .
C5 C -0.1533(5) 0.9291(4) 0.0372(3) 0.066(2) Uani 1 1 d . . .
H5 H -0.2071 0.9508 0.0279 0.079 Uiso 1 1 calc R . .
C6 C -0.1534(4) 0.8632(4) 0.0425(2) 0.058(2) Uani 1 1 d . . .
H6 H -0.2074 0.8400 0.0366 0.070 Uiso 1 1 calc R . .
C7 C -0.0760(4) 0.8311(3) 0.0564(2) 0.0388(16) Uani 1 1 d . . .
H7 H -0.0770 0.7858 0.0596 0.047 Uiso 1 1 calc R . .
C8 C 0.0171(3) 0.7888(3) 0.1569(2) 0.0299(14) Uani 1 1 d . . .
C9 C 0.0130(4) 0.8436(3) 0.1867(2) 0.0379(15) Uani 1 1 d . . .
H9 H 0.0554 0.8770 0.1821 0.045 Uiso 1 1 calc R . .
C10 C -0.0536(4) 0.8492(3) 0.2235(2) 0.0452(17) Uani 1 1 d . . .
H10 H -0.0575 0.8869 0.2435 0.054 Uiso 1 1 calc R . .
C11 C -0.1137(4) 0.7998(4) 0.2309(2) 0.0477(18) Uani 1 1 d . . .
H11 H -0.1585 0.8036 0.2563 0.057 Uiso 1 1 calc R . .
C12 C -0.1097(4) 0.7448(3) 0.2018(2) 0.0447(17) Uani 1 1 d . . .
H12 H -0.1506 0.7107 0.2077 0.054 Uiso 1 1 calc R . .
C13 C -0.0454(4) 0.7397(3) 0.1637(2) 0.0336(14) Uani 1 1 d . . .
H13 H -0.0441 0.7029 0.1425 0.040 Uiso 1 1 calc R . .
C14 C 0.1241(4) 0.6664(3) 0.0609(2) 0.0395(16) Uani 1 1 d . . .
H14A H 0.1552 0.6251 0.0615 0.059 Uiso 1 1 calc R . .
H14B H 0.1385 0.6892 0.0295 0.059 Uiso 1 1 calc R . .
H14C H 0.0590 0.6594 0.0626 0.059 Uiso 1 1 calc R . .
C15 C 0.1734(4) 0.7099(3) 0.2216(2) 0.0481(18) Uani 1 1 d . . .
H15A H 0.1203 0.7124 0.2434 0.072 Uiso 1 1 calc R . .
H15B H 0.1952 0.7533 0.2144 0.072 Uiso 1 1 calc R . .
H15C H 0.2208 0.6855 0.2390 0.072 Uiso 1 1 calc R . .
C16 C 0.1129(5) 0.6129(3) 0.1800(3) 0.058(2) Uani 1 1 d . . .
H16A H 0.1577 0.5862 0.1975 0.086 Uiso 1 1 calc R . .
H16B H 0.0990 0.5944 0.1466 0.086 Uiso 1 1 calc R . .
H16C H 0.0579 0.6148 0.2003 0.086 Uiso 1 1 calc R . .
C17 C 0.3504(4) 0.7288(3) 0.1239(2) 0.0281(13) Uani 1 1 d . . .
C18 C 0.3676(3) 0.6651(3) 0.1485(2) 0.0301(14) Uani 1 1 d . . .
C19 C 0.3307(4) 0.6084(3) 0.1300(2) 0.0362(15) Uani 1 1 d . . .
H19 H 0.2987 0.6089 0.0985 0.043 Uiso 1 1 calc R . .
C20 C 0.3396(4) 0.5513(3) 0.1562(3) 0.0463(17) Uani 1 1 d . . .
H20 H 0.3136 0.5133 0.1429 0.056 Uiso 1 1 calc R . .
C21 C 0.3863(5) 0.5496(3) 0.2021(3) 0.0546(19) Uani 1 1 d . . .
H21 H 0.3907 0.5108 0.2207 0.066 Uiso 1 1 calc R . .
C22 C 0.4269(5) 0.6051(4) 0.2208(3) 0.0536(19) Uani 1 1 d . . .
H22 H 0.4610 0.6037 0.2515 0.064 Uiso 1 1 calc R . .
C23 C 0.4176(4) 0.6625(3) 0.1946(2) 0.0412(16) Uani 1 1 d . . .
H23 H 0.4450 0.7002 0.2077 0.049 Uiso 1 1 calc R . .
C24 C 0.5077(4) 0.7607(3) 0.1169(2) 0.0316(14) Uani 1 1 d . . .
C25 C 0.5661(4) 0.7944(3) 0.1487(2) 0.0412(16) Uani 1 1 d . . .
H25 H 0.5428 0.8246 0.1722 0.049 Uiso 1 1 calc R . .
C26 C 0.6586(4) 0.7840(4) 0.1462(3) 0.0523(19) Uani 1 1 d . . .
H26 H 0.6980 0.8071 0.1681 0.063 Uiso 1 1 calc R . .
C27 C 0.6939(4) 0.7403(4) 0.1122(3) 0.056(2) Uani 1 1 d . . .
H27 H 0.7570 0.7336 0.1108 0.067 Uiso 1 1 calc R . .
C28 C 0.6364(4) 0.7062(4) 0.0802(3) 0.0521(19) Uani 1 1 d . . .
H28 H 0.6603 0.6764 0.0566 0.062 Uiso 1 1 calc R . .
C29 C 0.5424(4) 0.7159(3) 0.0827(2) 0.0416(16) Uani 1 1 d . . .
H29 H 0.5029 0.6921 0.0613 0.050 Uiso 1 1 calc R . .
C30 C 0.4579(4) 0.9606(3) 0.1186(3) 0.0471(17) Uani 1 1 d . . .
H30A H 0.4798 0.9516 0.1536 0.057 Uiso 1 1 calc R . .
H30B H 0.3997 0.9834 0.1205 0.057 Uiso 1 1 calc R . .
C31 C 0.5258(5) 0.9995(4) 0.0898(3) 0.066(2) Uani 1 1 d . . .
H31A H 0.5614 1.0270 0.1131 0.080 Uiso 1 1 calc R . .
H31B H 0.4958 1.0269 0.0640 0.080 Uiso 1 1 calc R . .
C32 C 0.5853(4) 0.9494(4) 0.0647(3) 0.060(2) Uani 1 1 d . . .
H32A H 0.6169 0.9672 0.0349 0.072 Uiso 1 1 calc R . .
H32B H 0.6301 0.9317 0.0890 0.072 Uiso 1 1 calc R . .
C33 C 0.5166(4) 0.8996(3) 0.0491(2) 0.0430(16) Uani 1 1 d . . .
H33A H 0.4892 0.9106 0.0157 0.052 Uiso 1 1 calc R . .
H33B H 0.5449 0.8568 0.0467 0.052 Uiso 1 1 calc R . .
C34 C 0.5968(4) 0.8571(3) 0.4205(2) 0.0343(15) Uani 1 1 d . . .
C35 C 0.5148(4) 0.8962(3) 0.4316(2) 0.0337(15) Uani 1 1 d . . .
C36 C 0.5191(4) 0.9627(3) 0.4302(2) 0.0470(17) Uani 1 1 d . . .
H36 H 0.5745 0.9829 0.4222 0.056 Uiso 1 1 calc R . .
C37 C 0.4427(5) 1.0008(4) 0.4403(3) 0.066(2) Uani 1 1 d . . .
H37 H 0.4452 1.0461 0.4375 0.079 Uiso 1 1 calc R . .
Zr2 Zr 0.82293(4) 0.86518(3) 0.41992(2) 0.02917(16) Uani 1 1 d . . .
Cl4 Cl 0.78142(10) 0.89466(8) 0.33121(6) 0.0391(4) Uani 1 1 d . . .
Cl5 Cl 0.79931(10) 0.98248(7) 0.44738(6) 0.0417(4) Uani 1 1 d . . .
Cl6 Cl 0.86289(10) 0.83540(9) 0.50825(6) 0.0475(4) Uani 1 1 d . . .
O2 O 0.9608(2) 0.91311(19) 0.40888(14) 0.0349(10) Uani 1 1 d . . .
N6 N 0.6740(3) 0.8717(2) 0.44223(18) 0.0383(13) Uani 1 1 d . . .
H6A H 0.6670 0.8880 0.4728 0.046 Uiso 1 1 calc R . .
N7 N 0.5895(3) 0.8045(2) 0.38894(18) 0.0327(12) Uani 1 1 d . . .
N8 N 0.6476(3) 0.6899(3) 0.3440(2) 0.0451(14) Uani 1 1 d . . .
N9 N 0.7693(3) 0.7670(2) 0.40213(18) 0.0325(12) Uani 1 1 d . . .
N10 N 0.9146(3) 0.7870(2) 0.39156(18) 0.0337(12) Uani 1 1 d . . .
Si2 Si 0.66180(11) 0.73457(9) 0.39625(7) 0.0399(5) Uani 1 1 d . . .
C38 C 0.3646(5) 0.9704(5) 0.4545(3) 0.071(3) Uani 1 1 d . . .
H38 H 0.3130 0.9955 0.4619 0.085 Uiso 1 1 calc R . .
C39 C 0.3585(5) 0.9051(5) 0.4582(3) 0.066(2) Uani 1 1 d . . .
H39 H 0.3037 0.8859 0.4685 0.079 Uiso 1 1 calc R . .
C40 C 0.4330(4) 0.8664(4) 0.4469(2) 0.0507(18) Uani 1 1 d . . .
H40 H 0.4290 0.8211 0.4493 0.061 Uiso 1 1 calc R . .
C41 C 0.5191(4) 0.8054(3) 0.3491(2) 0.0322(14) Uani 1 1 d . . .
C42 C 0.5191(4) 0.8540(3) 0.3131(2) 0.0397(16) Uani 1 1 d . . .
H42 H 0.5644 0.8860 0.3144 0.048 Uiso 1 1 calc R . .
C43 C 0.4532(5) 0.8562(3) 0.2751(2) 0.0495(18) Uani 1 1 d . . .
H43 H 0.4513 0.8906 0.2515 0.059 Uiso 1 1 calc R . .
C44 C 0.3900(5) 0.8068(4) 0.2725(3) 0.057(2) Uani 1 1 d . . .
H44 H 0.3463 0.8068 0.2459 0.068 Uiso 1 1 calc R . .
C45 C 0.3899(4) 0.7581(3) 0.3080(3) 0.0468(18) Uani 1 1 d . . .
H45 H 0.3455 0.7255 0.3061 0.056 Uiso 1 1 calc R . .
C46 C 0.4550(4) 0.7567(3) 0.3468(2) 0.0396(16) Uani 1 1 d . . .
H46 H 0.4556 0.7231 0.3711 0.047 Uiso 1 1 calc R . .
C47 C 0.6227(4) 0.6915(3) 0.4550(2) 0.0530(19) Uani 1 1 d . . .
H47A H 0.5586 0.6814 0.4515 0.079 Uiso 1 1 calc R . .
H47B H 0.6322 0.7190 0.4848 0.079 Uiso 1 1 calc R . .
H47C H 0.6572 0.6518 0.4593 0.079 Uiso 1 1 calc R . .
C48 C 0.6716(5) 0.7165(4) 0.2925(2) 0.058(2) Uani 1 1 d . . .
H48A H 0.7172 0.6892 0.2768 0.087 Uiso 1 1 calc R . .
H48B H 0.6955 0.7600 0.2965 0.087 Uiso 1 1 calc R . .
H48C H 0.6177 0.7177 0.2708 0.087 Uiso 1 1 calc R . .
C49 C 0.6108(5) 0.6230(4) 0.3434(3) 0.076(3) Uani 1 1 d . . .
H49A H 0.5556 0.6218 0.3227 0.115 Uiso 1 1 calc R . .
H49B H 0.5973 0.6097 0.3782 0.115 Uiso 1 1 calc R . .
H49C H 0.6555 0.5939 0.3288 0.115 Uiso 1 1 calc R . .
C50 C 0.8500(4) 0.7426(3) 0.3889(2) 0.0343(15) Uani 1 1 d . . .
C51 C 0.8647(4) 0.6750(3) 0.3713(2) 0.0325(14) Uani 1 1 d . . .
C52 C 0.8304(4) 0.6227(3) 0.3980(3) 0.0493(18) Uani 1 1 d . . .
H52 H 0.8005 0.6298 0.4293 0.059 Uiso 1 1 calc R . .
C53 C 0.8389(5) 0.5615(4) 0.3801(3) 0.070(2) Uani 1 1 d . . .
H53 H 0.8149 0.5269 0.3991 0.084 Uiso 1 1 calc R . .
C54 C 0.8808(6) 0.5495(4) 0.3357(4) 0.078(3) Uani 1 1 d . . .
H54 H 0.8851 0.5070 0.3231 0.093 Uiso 1 1 calc R . .
C55 C 0.9185(5) 0.6011(4) 0.3082(3) 0.067(2) Uani 1 1 d . . .
H55 H 0.9497 0.5932 0.2775 0.080 Uiso 1 1 calc R . .
C56 C 0.9098(4) 0.6630(3) 0.3260(2) 0.0464(17) Uani 1 1 d . . .
H56 H 0.9346 0.6976 0.3074 0.056 Uiso 1 1 calc R . .
C57 C 1.0106(4) 0.7728(3) 0.3908(2) 0.0334(14) Uani 1 1 d . . .
C58 C 1.0623(4) 0.8009(3) 0.3528(2) 0.0413(16) Uani 1 1 d . . .
H58 H 1.0345 0.8251 0.3264 0.050 Uiso 1 1 calc R . .
C59 C 1.1561(4) 0.7929(3) 0.3542(3) 0.0486(18) Uani 1 1 d . . .
H59 H 1.1921 0.8124 0.3289 0.058 Uiso 1 1 calc R . .
C60 C 1.1966(4) 0.7568(4) 0.3921(3) 0.058(2) Uani 1 1 d . . .
H60 H 1.2602 0.7520 0.3932 0.069 Uiso 1 1 calc R . .
C61 C 1.1434(4) 0.7276(4) 0.4285(3) 0.056(2) Uani 1 1 d . . .
H61 H 1.1707 0.7019 0.4541 0.067 Uiso 1 1 calc R . .
C62 C 1.0504(4) 0.7356(3) 0.4276(2) 0.0440(17) Uani 1 1 d . . .
H62 H 1.0144 0.7153 0.4526 0.053 Uiso 1 1 calc R . .
C63 C 1.0300(4) 0.9176(3) 0.4491(2) 0.0429(17) Uani 1 1 d . . .
H63A H 1.0567 0.8750 0.4560 0.051 Uiso 1 1 calc R . .
H63B H 1.0039 0.9344 0.4809 0.051 Uiso 1 1 calc R . .
C64 C 1.1005(4) 0.9630(4) 0.4287(3) 0.056(2) Uani 1 1 d . . .
H64A H 1.1439 0.9406 0.4066 0.067 Uiso 1 1 calc R . .
H64B H 1.1336 0.9848 0.4566 0.067 Uiso 1 1 calc R . .
C65 C 1.0420(4) 1.0102(3) 0.3983(3) 0.058(2) Uani 1 1 d . . .
H65A H 1.0783 1.0351 0.3738 0.070 Uiso 1 1 calc R . .
H65B H 1.0095 1.0400 0.4209 0.070 Uiso 1 1 calc R . .
C66 C 0.9771(4) 0.9639(3) 0.3710(3) 0.0453(17) Uani 1 1 d . . .
H66A H 0.9203 0.9858 0.3615 0.054 Uiso 1 1 calc R . .
H66B H 1.0049 0.9461 0.3400 0.054 Uiso 1 1 calc R . .
O3 O 0.3007(6) 0.5211(6) 0.3275(3) 0.158(4) Uani 1 1 d . . .
C67 C 0.2616(10) 0.5741(7) 0.3531(7) 0.179(8) Uani 1 1 d D . .
H67A H 0.2733 0.5708 0.3902 0.214 Uiso 1 1 calc R . .
H67B H 0.2884 0.6146 0.3408 0.214 Uiso 1 1 calc R . .
C68 C 0.1612(8) 0.5739(6) 0.3427(5) 0.138(5) Uani 1 1 d D . .
H68A H 0.1434 0.6105 0.3210 0.166 Uiso 1 1 calc R . .
H68B H 0.1269 0.5758 0.3748 0.166 Uiso 1 1 calc R . .
C69 C 0.1454(9) 0.5116(6) 0.3158(4) 0.123(4) Uani 1 1 d . . .
H69A H 0.1001 0.4858 0.3341 0.147 Uiso 1 1 calc R . .
H69B H 0.1230 0.5194 0.2807 0.147 Uiso 1 1 calc R . .
C70 C 0.2321(10) 0.4778(7) 0.3147(5) 0.138(5) Uani 1 1 d . . .
H70A H 0.2317 0.4418 0.3392 0.166 Uiso 1 1 calc R . .
H70B H 0.2425 0.4601 0.2803 0.166 Uiso 1 1 calc R . .
O4 O 0.2310(10) 0.0732(7) 0.3233(7) 0.295(9) Uani 1 1 d . . .
C71 C 0.3308(11) 0.0754(6) 0.3174(5) 0.147(5) Uani 1 1 d . . .
H71A H 0.3489 0.1110 0.2949 0.176 Uiso 1 1 calc R . .
H71B H 0.3614 0.0804 0.3508 0.176 Uiso 1 1 calc R . .
C72 C 0.3519(9) 0.0136(7) 0.2946(5) 0.143(5) Uani 1 1 d . . .
H72A H 0.4051 -0.0053 0.3118 0.171 Uiso 1 1 calc R . .
H72B H 0.3663 0.0194 0.2582 0.171 Uiso 1 1 calc R . .
C73 C 0.2746(10) -0.0295(6) 0.2996(5) 0.151(5) Uani 1 1 d D . .
H73A H 0.2675 -0.0576 0.2695 0.181 Uiso 1 1 calc R . .
H73B H 0.2790 -0.0560 0.3307 0.181 Uiso 1 1 calc R . .
C74 C 0.2007(7) 0.0182(7) 0.3028(4) 0.119(4) Uani 1 1 d D . .
H74A H 0.1760 0.0266 0.2684 0.143 Uiso 1 1 calc R . .
H74B H 0.1516 0.0007 0.3240 0.143 Uiso 1 1 calc R . .

loop_
_atom_site_aniso_label
_atom_site_aniso_U_11
_atom_site_aniso_U_22
_atom_site_aniso_U_33
_atom_site_aniso_U_23
_atom_site_aniso_U_13
_atom_site_aniso_U_12
Zr1 0.0230(3) 0.0277(3) 0.0300(3) 0.0028(2) 0.0034(2) 0.0039(2)
Cl1 0.0322(9) 0.0708(13) 0.0383(10) -0.0145(8) 0.0014(7) 0.0032(8)
Cl2 0.0412(10) 0.0490(11) 0.0664(12) 0.0293(9) 0.0096(8) 0.0067(8)
Cl3 0.0424(9) 0.0408(10) 0.0357(9) -0.0013(7) 0.0086(7) 0.0036(7)
O1 0.030(2) 0.030(2) 0.036(2) 0.0014(18) 0.0076(18) -0.0021(18)
N1 0.027(3) 0.041(3) 0.023(3) 0.006(2) -0.001(2) 0.004(2)
N2 0.023(3) 0.032(3) 0.030(3) 0.007(2) 0.002(2) 0.004(2)
N3 0.036(3) 0.036(3) 0.035(3) 0.003(2) 0.000(2) 0.000(2)
N4 0.023(2) 0.023(3) 0.038(3) 0.004(2) 0.002(2) 0.007(2)
N5 0.021(3) 0.029(3) 0.040(3) -0.001(2) -0.006(2) 0.004(2)
Si1 0.0252(9) 0.0283(10) 0.0366(10) 0.0023(7) -0.0005(7) 0.0022(7)
C1 0.029(3) 0.031(4) 0.025(3) -0.002(3) -0.001(3) 0.002(3)
C2 0.025(3) 0.035(4) 0.021(3) 0.003(3) -0.003(2) -0.002(3)
C3 0.039(4) 0.044(4) 0.047(4) 0.010(3) 0.009(3) 0.004(3)
C4 0.062(5) 0.052(5) 0.061(5) 0.031(4) 0.017(4) 0.026(4)
C5 0.038(4) 0.101(7) 0.057(5) 0.036(5) 0.005(4) 0.029(5)
C6 0.032(4) 0.100(7) 0.043(4) 0.029(4) -0.011(3) 0.007(4)
C7 0.040(4) 0.045(4) 0.032(4) 0.008(3) -0.002(3) -0.005(3)
C8 0.019(3) 0.039(4) 0.032(4) 0.006(3) -0.004(2) 0.010(3)
C9 0.035(4) 0.036(4) 0.042(4) 0.004(3) 0.004(3) 0.004(3)
C10 0.051(4) 0.046(4) 0.039(4) -0.008(3) 0.001(3) 0.012(4)
C11 0.042(4) 0.072(6) 0.029(4) 0.010(4) 0.010(3) 0.013(4)
C12 0.034(4) 0.055(5) 0.045(4) 0.010(3) 0.006(3) -0.006(3)
C13 0.029(3) 0.043(4) 0.029(4) -0.001(3) -0.003(3) 0.001(3)
C14 0.037(4) 0.043(4) 0.038(4) -0.004(3) -0.008(3) 0.000(3)
C15 0.049(4) 0.056(5) 0.039(4) 0.006(3) -0.003(3) -0.002(3)
C16 0.060(5) 0.041(5) 0.071(5) 0.014(4) 0.003(4) -0.012(4)
C17 0.026(3) 0.024(3) 0.034(4) -0.005(3) 0.004(3) -0.001(3)
C18 0.022(3) 0.033(4) 0.035(4) 0.000(3) 0.001(3) 0.001(3)
C19 0.033(3) 0.029(4) 0.046(4) 0.000(3) -0.006(3) 0.004(3)
C20 0.046(4) 0.028(4) 0.065(5) 0.000(3) 0.010(4) 0.007(3)
C21 0.060(5) 0.039(5) 0.065(5) 0.015(4) 0.000(4) 0.010(4)
C22 0.064(5) 0.055(5) 0.042(4) 0.008(4) -0.013(3) 0.007(4)
C23 0.044(4) 0.037(4) 0.042(4) -0.004(3) -0.007(3) 0.002(3)
C24 0.026(3) 0.034(4) 0.035(4) 0.004(3) -0.003(3) 0.006(3)
C25 0.029(3) 0.048(4) 0.046(4) -0.003(3) -0.007(3) -0.004(3)
C26 0.034(4) 0.061(5) 0.062(5) 0.008(4) -0.015(3) -0.005(4)
C27 0.019(3) 0.083(6) 0.066(5) 0.021(4) 0.001(3) 0.009(4)
C28 0.044(4) 0.070(5) 0.042(4) 0.003(4) 0.005(3) 0.017(4)
C29 0.031(4) 0.048(4) 0.045(4) 0.003(3) 0.001(3) 0.008(3)
C30 0.047(4) 0.037(4) 0.058(5) -0.004(3) 0.002(3) -0.014(3)
C31 0.062(5) 0.043(5) 0.094(6) 0.002(4) 0.011(4) -0.016(4)
C32 0.035(4) 0.066(6) 0.078(6) 0.021(4) 0.008(4) -0.014(4)
C33 0.038(4) 0.051(4) 0.041(4) 0.007(3) 0.013(3) -0.003(3)
C34 0.023(3) 0.045(4) 0.035(4) 0.004(3) 0.003(3) -0.002(3)
C35 0.021(3) 0.052(4) 0.028(3) -0.004(3) -0.001(2) 0.008(3)
C36 0.043(4) 0.054(5) 0.044(4) -0.010(3) 0.001(3) 0.013(3)
C37 0.056(5) 0.080(6) 0.061(5) -0.025(4) -0.012(4) 0.026(5)
Zr2 0.0204(3) 0.0311(3) 0.0360(4) -0.0045(3) -0.0037(2) 0.0021(2)
Cl4 0.0405(9) 0.0419(10) 0.0350(9) -0.0070(7) -0.0047(7) 0.0063(7)
Cl5 0.0380(9) 0.0374(9) 0.0495(10) -0.0143(7) -0.0031(7) 0.0019(7)
Cl6 0.0373(9) 0.0618(12) 0.0433(10) 0.0098(8) -0.0049(7) -0.0012(8)
O2 0.027(2) 0.038(3) 0.040(3) -0.005(2) -0.0087(18) 0.0041(18)
N6 0.024(3) 0.055(4) 0.036(3) -0.017(3) -0.003(2) 0.004(2)
N7 0.020(3) 0.036(3) 0.043(3) -0.004(2) -0.005(2) -0.003(2)
N8 0.037(3) 0.043(4) 0.055(4) 0.001(3) -0.005(3) -0.001(3)
N9 0.024(3) 0.029(3) 0.044(3) -0.004(2) 0.000(2) 0.001(2)
N10 0.020(3) 0.032(3) 0.049(3) -0.004(2) 0.002(2) 0.006(2)
Si2 0.0276(9) 0.0411(11) 0.0510(12) 0.0006(9) -0.0042(8) -0.0028(8)
C38 0.036(5) 0.117(8) 0.060(5) -0.047(5) -0.006(4) 0.025(5)
C39 0.027(4) 0.113(8) 0.058(5) -0.023(5) 0.008(3) -0.003(5)
C40 0.038(4) 0.074(5) 0.040(4) -0.005(4) 0.003(3) -0.006(4)
C41 0.021(3) 0.044(4) 0.031(4) -0.010(3) 0.002(3) 0.007(3)
C42 0.040(4) 0.038(4) 0.041(4) -0.009(3) 0.011(3) 0.003(3)
C43 0.056(5) 0.055(5) 0.038(4) -0.002(3) -0.006(3) 0.012(4)
C44 0.048(5) 0.086(6) 0.035(4) -0.017(4) -0.013(3) 0.019(4)
C45 0.032(4) 0.059(5) 0.049(5) -0.019(4) -0.007(3) -0.002(3)
C46 0.034(4) 0.049(4) 0.035(4) -0.001(3) 0.001(3) 0.001(3)
C47 0.036(4) 0.070(5) 0.053(5) 0.024(4) 0.003(3) -0.003(3)
C48 0.056(5) 0.080(6) 0.037(4) -0.009(4) 0.010(3) 0.011(4)
C49 0.081(6) 0.052(5) 0.096(7) -0.003(4) -0.029(5) -0.013(4)
C50 0.032(3) 0.036(4) 0.035(4) 0.009(3) -0.008(3) 0.000(3)
C51 0.026(3) 0.036(4) 0.035(4) 0.004(3) -0.003(3) 0.003(3)
C52 0.049(4) 0.044(5) 0.056(5) 0.013(3) 0.013(3) 0.008(3)
C53 0.059(5) 0.032(5) 0.119(8) 0.019(4) 0.025(5) 0.005(4)
C54 0.067(6) 0.034(5) 0.133(9) -0.015(5) 0.013(5) -0.003(4)
C55 0.078(6) 0.053(5) 0.070(6) -0.017(4) 0.028(4) 0.003(4)
C56 0.053(4) 0.035(4) 0.051(5) 0.001(3) 0.003(3) 0.007(3)
C57 0.025(3) 0.037(4) 0.038(4) -0.012(3) -0.003(3) 0.002(3)
C58 0.034(4) 0.049(4) 0.041(4) 0.000(3) -0.004(3) 0.000(3)
C59 0.029(4) 0.064(5) 0.053(5) 0.003(4) 0.013(3) -0.001(3)
C60 0.017(3) 0.102(7) 0.055(5) -0.007(4) -0.003(3) 0.012(4)
C61 0.035(4) 0.092(6) 0.040(4) 0.015(4) -0.007(3) 0.015(4)
C62 0.033(4) 0.063(5) 0.036(4) 0.010(3) 0.004(3) 0.002(3)
C63 0.035(4) 0.056(5) 0.037(4) -0.009(3) -0.010(3) 0.003(3)
C64 0.037(4) 0.084(6) 0.047(5) -0.012(4) -0.003(3) -0.014(4)
C65 0.050(4) 0.057(5) 0.067(5) -0.005(4) 0.000(4) -0.011(4)
C66 0.042(4) 0.037(4) 0.056(5) 0.005(3) -0.007(3) -0.005(3)
O3 0.137(8) 0.216(12) 0.121(7) -0.009(7) -0.008(6) -0.049(8)
C67 0.193(18) 0.102(11) 0.239(19) -0.031(11) -0.105(15) 0.011(11)
C68 0.127(11) 0.106(11) 0.180(13) 0.021(9) -0.010(9) -0.024(9)
C69 0.140(12) 0.119(11) 0.110(10) 0.000(8) 0.004(8) -0.002(9)
C70 0.128(12) 0.164(14) 0.121(11) -0.037(9) 0.008(9) 0.002(11)
O4 0.205(15) 0.165(13) 0.52(3) 0.008(14) 0.174(16) -0.004(11)
C71 0.196(16) 0.100(11) 0.144(12) -0.014(8) 0.000(10) 0.019(11)
C72 0.135(12) 0.102(11) 0.191(14) -0.020(10) 0.028(9) -0.014(9)
C73 0.165(14) 0.115(11) 0.173(13) -0.054(9) 0.063(10) 0.008(11)
C74 0.076(8) 0.143(13) 0.139(10) 0.012(9) 0.017(7) -0.021(9)

loop_
_atom_type_symbol
_atom_type_description
_atom_type_scat_dispersion_real
_atom_type_scat_dispersion_imag
_atom_type_scat_source
C C 0.0033 0.0016 'International Tables Vol C Tables 4.2.6.8 and 6.1.1.4'
H H 0.0000 0.0000 'International Tables Vol C Tables 4.2.6.8 and 6.1.1.4'
N N 0.0061 0.0033 'International Tables Vol C Tables 4.2.6.8 and 6.1.1.4'
O O 0.0106 0.0060 'International Tables Vol C Tables 4.2.6.8 and 6.1.1.4'
Si Si 0.0817 0.0704 'International Tables Vol C Tables 4.2.6.8 and 6.1.1.4'
Cl Cl 0.1484 0.1585 'International Tables Vol C Tables 4.2.6.8 and 6.1.1.4'
Zr Zr -2.9673 0.5597 'International Tables Vol C Tables 4.2.6.8 and 6.1.1.4'

loop_
_geom_angle_atom_site_label_1
_geom_angle_atom_site_label_2
_geom_angle_atom_site_label_3
_geom_angle
_geom_angle_site_symmetry_1
_geom_angle_site_symmetry_3
_geom_angle_publ_flag
N4 Zr1 N5 59.09(16) . . ?
N4 Zr1 N1 76.45(16) . . ?
N5 Zr1 N1 135.45(17) . . ?
N4 Zr1 O1 133.69(14) . . ?
N5 Zr1 O1 75.36(15) . . ?
N1 Zr1 O1 148.96(15) . . ?
N4 Zr1 Cl1 91.28(12) . . ?
N5 Zr1 Cl1 85.76(12) . . ?
N1 Zr1 Cl1 92.93(12) . . ?
O1 Zr1 Cl1 93.40(10) . . ?
N4 Zr1 Cl3 88.13(12) . . ?
N5 Zr1 Cl3 93.07(12) . . ?
N1 Zr1 Cl3 87.91(12) . . ?
O1 Zr1 Cl3 86.28(10) . . ?
Cl1 Zr1 Cl3 178.83(6) . . ?
N4 Zr1 Cl2 150.65(11) . . ?
N5 Zr1 Cl2 149.83(13) . . ?
N1 Zr1 Cl2 74.29(12) . . ?
O1 Zr1 Cl2 75.61(10) . . ?
Cl1 Zr1 Cl2 87.93(6) . . ?
Cl3 Zr1 Cl2 93.08(6) . . ?
N4 Zr1 C17 30.04(15) . . ?
N5 Zr1 C17 29.08(15) . . ?
N1 Zr1 C17 106.39(16) . . ?
O1 Zr1 C17 104.24(15) . . ?
Cl1 Zr1 C17 87.36(12) . . ?
Cl3 Zr1 C17 91.63(12) . . ?
Cl2 Zr1 C17 175.27(12) . . ?
C33 O1 C30 108.8(4) . . ?
C33 O1 Zr1 120.6(3) . . ?
C30 O1 Zr1 124.7(3) . . ?
C1 N1 Zr1 135.8(4) . . ?
C1 N1 H1 112.1 . . ?
Zr1 N1 H1 112.1 . . ?
C1 N2 C8 118.5(4) . . ?
C1 N2 Si1 121.6(4) . . ?
C8 N2 Si1 119.7(3) . . ?
C16 N3 C15 114.0(5) . . ?
C16 N3 Si1 125.0(4) . . ?
C15 N3 Si1 121.0(4) . . ?
C17 N4 Si1 131.0(4) . . ?
C17 N4 Zr1 94.6(3) . . ?
Si1 N4 Zr1 133.9(2) . . ?
C17 N5 C24 122.7(5) . . ?
C17 N5 Zr1 95.1(3) . . ?
C24 N5 Zr1 138.1(4) . . ?
N3 Si1 N4 113.8(2) . . ?
N3 Si1 N2 106.4(2) . . ?
N4 Si1 N2 103.4(2) . . ?
N3 Si1 C14 113.8(3) . . ?
N4 Si1 C14 112.7(3) . . ?
N2 Si1 C14 105.4(2) . . ?
N1 C1 N2 120.1(5) . . ?
N1 C1 C2 120.4(5) . . ?
N2 C1 C2 119.5(5) . . ?
C3 C2 C7 119.2(5) . . ?
C3 C2 C1 119.6(5) . . ?
C7 C2 C1 121.1(5) . . ?
C2 C3 C4 120.2(6) . . ?
C2 C3 H3 119.9 . . ?
C4 C3 H3 119.9 . . ?
C3 C4 C5 119.2(7) . . ?
C3 C4 H4 120.4 . . ?
C5 C4 H4 120.4 . . ?
C6 C5 C4 120.1(6) . . ?
C6 C5 H5 119.9 . . ?
C4 C5 H5 119.9 . . ?
C7 C6 C5 120.7(7) . . ?
C7 C6 H6 119.7 . . ?
C5 C6 H6 119.7 . . ?
C6 C7 C2 120.5(6) . . ?
C6 C7 H7 119.7 . . ?
C2 C7 H7 119.7 . . ?
C9 C8 C13 120.1(5) . . ?
C9 C8 N2 119.0(5) . . ?
C13 C8 N2 121.0(5) . . ?
C8 C9 C10 119.7(6) . . ?
C8 C9 H9 120.1 . . ?
C10 C9 H9 120.1 . . ?
C11 C10 C9 119.9(6) . . ?
C11 C10 H10 120.0 . . ?
C9 C10 H10 120.0 . . ?
C10 C11 C12 120.9(6) . . ?
C10 C11 H11 119.6 . . ?
C12 C11 H11 119.6 . . ?
C11 C12 C13 119.6(6) . . ?
C11 C12 H12 120.2 . . ?
C13 C12 H12 120.2 . . ?
C12 C13 C8 119.7(6) . . ?
C12 C13 H13 120.1 . . ?
C8 C13 H13 120.1 . . ?
Si1 C14 H14A 109.5 . . ?
Si1 C14 H14B 109.5 . . ?
H14A C14 H14B 109.5 . . ?
Si1 C14 H14C 109.5 . . ?
H14A C14 H14C 109.5 . . ?
H14B C14 H14C 109.5 . . ?
N3 C15 H15A 109.5 . . ?
N3 C15 H15B 109.5 . . ?
H15A C15 H15B 109.5 . . ?
N3 C15 H15C 109.5 . . ?
H15A C15 H15C 109.5 . . ?
H15B C15 H15C 109.5 . . ?
N3 C16 H16A 109.5 . . ?
N3 C16 H16B 109.5 . . ?
H16A C16 H16B 109.5 . . ?
N3 C16 H16C 109.5 . . ?
H16A C16 H16C 109.5 . . ?
H16B C16 H16C 109.5 . . ?
N5 C17 N4 111.2(5) . . ?
N5 C17 C18 125.3(5) . . ?
N4 C17 C18 123.4(5) . . ?
N5 C17 Zr1 55.9(3) . . ?
N4 C17 Zr1 55.4(3) . . ?
C18 C17 Zr1 178.8(4) . . ?
C19 C18 C23 117.9(5) . . ?
C19 C18 C17 122.6(5) . . ?
C23 C18 C17 119.3(5) . . ?
C20 C19 C18 121.6(6) . . ?
C20 C19 H19 119.2 . . ?
C18 C19 H19 119.2 . . ?
C19 C20 C21 120.0(6) . . ?
C19 C20 H20 120.0 . . ?
C21 C20 H20 120.0 . . ?
C20 C21 C22 119.8(6) . . ?
C20 C21 H21 120.1 . . ?
C22 C21 H21 120.1 . . ?
C23 C22 C21 120.2(6) . . ?
C23 C22 H22 119.9 . . ?
C21 C22 H22 119.9 . . ?
C22 C23 C18 120.5(6) . . ?
C22 C23 H23 119.8 . . ?
C18 C23 H23 119.8 . . ?
C25 C24 C29 119.6(5) . . ?
C25 C24 N5 120.8(5) . . ?
C29 C24 N5 119.5(5) . . ?
C26 C25 C24 120.1(6) . . ?
C26 C25 H25 119.9 . . ?
C24 C25 H25 119.9 . . ?
C27 C26 C25 120.8(6) . . ?
C27 C26 H26 119.6 . . ?
C25 C26 H26 119.6 . . ?
C26 C27 C28 119.7(6) . . ?
C26 C27 H27 120.2 . . ?
C28 C27 H27 120.2 . . ?
C27 C28 C29 120.1(6) . . ?
C27 C28 H28 120.0 . . ?
C29 C28 H28 120.0 . . ?
C24 C29 C28 119.6(6) . . ?
C24 C29 H29 120.2 . . ?
C28 C29 H29 120.2 . . ?
O1 C30 C31 105.0(5) . . ?
O1 C30 H30A 110.8 . . ?
C31 C30 H30A 110.8 . . ?
O1 C30 H30B 110.8 . . ?
C31 C30 H30B 110.8 . . ?
H30A C30 H30B 108.8 . . ?
C30 C31 C32 103.9(6) . . ?
C30 C31 H31A 111.0 . . ?
C32 C31 H31A 111.0 . . ?
C30 C31 H31B 111.0 . . ?
C32 C31 H31B 111.0 . . ?
H31A C31 H31B 109.0 . . ?
C33 C32 C31 101.4(5) . . ?
C33 C32 H32A 111.5 . . ?
C31 C32 H32A 111.5 . . ?
C33 C32 H32B 111.5 . . ?
C31 C32 H32B 111.5 . . ?
H32A C32 H32B 109.3 . . ?
O1 C33 C32 105.3(5) . . ?
O1 C33 H33A 110.7 . . ?
C32 C33 H33A 110.7 . . ?
O1 C33 H33B 110.7 . . ?
C32 C33 H33B 110.7 . . ?
H33A C33 H33B 108.8 . . ?
N6 C34 N7 120.6(5) . . ?
N6 C34 C35 119.9(5) . . ?
N7 C34 C35 119.4(5) . . ?
C36 C35 C40 118.9(6) . . ?
C36 C35 C34 120.1(6) . . ?
C40 C35 C34 120.9(6) . . ?
C35 C36 C37 121.3(7) . . ?
C35 C36 H36 119.3 . . ?
C37 C36 H36 119.3 . . ?
C38 C37 C36 118.1(8) . . ?
C38 C37 H37 121.0 . . ?
C36 C37 H37 121.0 . . ?
N9 Zr2 N10 59.03(16) . . ?
N9 Zr2 N6 76.52(17) . . ?
N10 Zr2 N6 135.44(18) . . ?
N9 Zr2 O2 133.27(15) . . ?
N10 Zr2 O2 74.50(15) . . ?
N6 Zr2 O2 150.05(16) . . ?
N9 Zr2 Cl6 92.74(13) . . ?
N10 Zr2 Cl6 89.31(13) . . ?
N6 Zr2 Cl6 89.92(13) . . ?
O2 Zr2 Cl6 91.24(10) . . ?
N9 Zr2 Cl4 86.91(13) . . ?
N10 Zr2 Cl4 90.83(13) . . ?
N6 Zr2 Cl4 89.63(13) . . ?
O2 Zr2 Cl4 89.28(10) . . ?
Cl6 Zr2 Cl4 179.49(6) . . ?
N9 Zr2 Cl5 151.17(12) . . ?
N10 Zr2 Cl5 149.72(13) . . ?
N6 Zr2 Cl5 74.83(13) . . ?
O2 Zr2 Cl5 75.24(10) . . ?
Cl6 Zr2 Cl5 90.46(6) . . ?
Cl4 Zr2 Cl5 89.67(5) . . ?
N9 Zr2 C50 29.70(16) . . ?
N10 Zr2 C50 29.33(16) . . ?
N6 Zr2 C50 106.14(18) . . ?
O2 Zr2 C50 103.76(16) . . ?
Cl6 Zr2 C50 90.61(12) . . ?
Cl4 Zr2 C50 89.27(12) . . ?
Cl5 Zr2 C50 178.55(13) . . ?
C63 O2 C66 108.7(4) . . ?
C63 O2 Zr2 123.7(4) . . ?
C66 O2 Zr2 123.4(3) . . ?
C34 N6 Zr2 135.6(4) . . ?
C34 N6 H6A 112.2 . . ?
Zr2 N6 H6A 112.2 . . ?
C34 N7 C41 117.8(5) . . ?
C34 N7 Si2 122.1(4) . . ?
C41 N7 Si2 120.0(4) . . ?
C49 N8 C48 115.0(6) . . ?
C49 N8 Si2 124.8(5) . . ?
C48 N8 Si2 120.2(5) . . ?
C50 N9 Si2 130.2(4) . . ?
C50 N9 Zr2 94.8(4) . . ?
Si2 N9 Zr2 134.2(3) . . ?
C50 N10 C57 124.1(5) . . ?
C50 N10 Zr2 94.8(4) . . ?
C57 N10 Zr2 138.2(4) . . ?
N8 Si2 N9 113.5(3) . . ?
N8 Si2 N7 106.9(2) . . ?
N9 Si2 N7 103.7(2) . . ?
N8 Si2 C47 111.7(3) . . ?
N9 Si2 C47 113.7(3) . . ?
N7 Si2 C47 106.5(3) . . ?
C39 C38 C37 122.3(7) . . ?
C39 C38 H38 118.8 . . ?
C37 C38 H38 118.8 . . ?
C38 C39 C40 120.4(7) . . ?
C38 C39 H39 119.8 . . ?
C40 C39 H39 119.8 . . ?
C39 C40 C35 118.9(7) . . ?
C39 C40 H40 120.6 . . ?
C35 C40 H40 120.6 . . ?
C42 C41 C46 120.5(6) . . ?
C42 C41 N7 119.4(5) . . ?
C46 C41 N7 120.1(5) . . ?
C41 C42 C43 120.7(6) . . ?
C41 C42 H42 119.7 . . ?
C43 C42 H42 119.7 . . ?
C42 C43 C44 118.5(7) . . ?
C42 C43 H43 120.7 . . ?
C44 C43 H43 120.7 . . ?
C45 C44 C43 121.1(6) . . ?
C45 C44 H44 119.4 . . ?
C43 C44 H44 119.4 . . ?
C44 C45 C46 120.2(7) . . ?
C44 C45 H45 119.9 . . ?
C46 C45 H45 119.9 . . ?
C41 C46 C45 119.0(6) . . ?
C41 C46 H46 120.5 . . ?
C45 C46 H46 120.5 . . ?
Si2 C47 H47A 109.5 . . ?
Si2 C47 H47B 109.5 . . ?
H47A C47 H47B 109.5 . . ?
Si2 C47 H47C 109.5 . . ?
H47A C47 H47C 109.5 . . ?
H47B C47 H47C 109.5 . . ?
N8 C48 H48A 109.5 . . ?
N8 C48 H48B 109.5 . . ?
H48A C48 H48B 109.5 . . ?
N8 C48 H48C 109.5 . . ?
H48A C48 H48C 109.5 . . ?
H48B C48 H48C 109.5 . . ?
N8 C49 H49A 109.5 . . ?
N8 C49 H49B 109.5 . . ?
H49A C49 H49B 109.5 . . ?
N8 C49 H49C 109.5 . . ?
H49A C49 H49C 109.5 . . ?
H49B C49 H49C 109.5 . . ?
N10 C50 N9 111.3(5) . . ?
N10 C50 C51 124.2(5) . . ?
N9 C50 C51 124.4(5) . . ?
N10 C50 Zr2 55.8(3) . . ?
N9 C50 Zr2 55.5(3) . . ?
C51 C50 Zr2 179.6(4) . . ?
C56 C51 C52 117.9(6) . . ?
C56 C51 C50 120.2(6) . . ?
C52 C51 C50 121.8(6) . . ?
C53 C52 C51 121.6(7) . . ?
C53 C52 H52 119.2 . . ?
C51 C52 H52 119.2 . . ?
C54 C53 C52 120.9(7) . . ?
C54 C53 H53 119.6 . . ?
C52 C53 H53 119.6 . . ?
C53 C54 C55 119.2(7) . . ?
C53 C54 H54 120.4 . . ?
C55 C54 H54 120.4 . . ?
C56 C55 C54 120.0(7) . . ?
C56 C55 H55 120.0 . . ?
C54 C55 H55 120.0 . . ?
C55 C56 C51 120.3(7) . . ?
C55 C56 H56 119.8 . . ?
C51 C56 H56 119.8 . . ?
C62 C57 C58 120.5(6) . . ?
C62 C57 N10 121.4(6) . . ?
C58 C57 N10 118.0(5) . . ?
C57 C58 C59 118.9(6) . . ?
C57 C58 H58 120.6 . . ?
C59 C58 H58 120.6 . . ?
C60 C59 C58 120.6(6) . . ?
C60 C59 H59 119.7 . . ?
C58 C59 H59 119.7 . . ?
C59 C60 C61 119.4(6) . . ?
C59 C60 H60 120.3 . . ?
C61 C60 H60 120.3 . . ?
C60 C61 C62 120.4(6) . . ?
C60 C61 H61 119.8 . . ?
C62 C61 H61 119.8 . . ?
C57 C62 C61 120.1(6) . . ?
C57 C62 H62 120.0 . . ?
C61 C62 H62 120.0 . . ?
O2 C63 C64 105.5(5) . . ?
O2 C63 H63A 110.6 . . ?
C64 C63 H63A 110.6 . . ?
O2 C63 H63B 110.6 . . ?
C64 C63 H63B 110.6 . . ?
H63A C63 H63B 108.8 . . ?
C63 C64 C65 101.4(5) . . ?
C63 C64 H64A 111.5 . . ?
C65 C64 H64A 111.5 . . ?
C63 C64 H64B 111.5 . . ?
C65 C64 H64B 111.5 . . ?
H64A C64 H64B 109.3 . . ?
C64 C65 C66 100.9(6) . . ?
C64 C65 H65A 111.6 . . ?
C66 C65 H65A 111.6 . . ?
C64 C65 H65B 111.6 . . ?
C66 C65 H65B 111.6 . . ?
H65A C65 H65B 109.4 . . ?
O2 C66 C65 104.1(5) . . ?
O2 C66 H66A 110.9 . . ?
C65 C66 H66A 110.9 . . ?
O2 C66 H66B 110.9 . . ?
C65 C66 H66B 110.9 . . ?
H66A C66 H66B 109.0 . . ?
C70 O3 C67 108.5(11) . . ?
C68 C67 O3 108.5(11) . . ?
C68 C67 H67A 110.0 . . ?
O3 C67 H67A 110.0 . . ?
C68 C67 H67B 110.0 . . ?
O3 C67 H67B 110.0 . . ?
H67A C67 H67B 108.4 . . ?
C67 C68 C69 103.8(11) . . ?
C67 C68 H68A 111.0 . . ?
C69 C68 H68A 111.0 . . ?
C67 C68 H68B 111.0 . . ?
C69 C68 H68B 111.0 . . ?
H68A C68 H68B 109.0 . . ?
C70 C69 C68 107.1(11) . . ?
C70 C69 H69A 110.3 . . ?
C68 C69 H69A 110.3 . . ?
C70 C69 H69B 110.3 . . ?
C68 C69 H69B 110.3 . . ?
H69A C69 H69B 108.6 . . ?
O3 C70 C69 108.7(12) . . ?
O3 C70 H70A 110.0 . . ?
C69 C70 H70A 110.0 . . ?
O3 C70 H70B 110.0 . . ?
C69 C70 H70B 110.0 . . ?
H70A C70 H70B 108.3 . . ?
C74 O4 C71 108.3(12) . . ?
C72 C71 O4 103.4(12) . . ?
C72 C71 H71A 111.1 . . ?
O4 C71 H71A 111.1 . . ?
C72 C71 H71B 111.1 . . ?
O4 C71 H71B 111.1 . . ?
H71A C71 H71B 109.0 . . ?
C71 C72 C73 109.6(11) . . ?
C71 C72 H72A 109.8 . . ?
C73 C72 H72A 109.8 . . ?
C71 C72 H72B 109.8 . . ?
C73 C72 H72B 109.8 . . ?
H72A C72 H72B 108.2 . . ?
C74 C73 C72 100.0(11) . . ?
C74 C73 H73A 111.8 . . ?
C72 C73 H73A 111.8 . . ?
C74 C73 H73B 111.8 . . ?
C72 C73 H73B 111.8 . . ?
H73A C73 H73B 109.5 . . ?
O4 C74 C73 110.6(11) . . ?
O4 C74 H74A 109.5 . . ?
C73 C74 H74A 109.5 . . ?
O4 C74 H74B 109.5 . . ?
C73 C74 H74B 109.5 . . ?
H74A C74 H74B 108.1 . . ?

loop_
_geom_bond_atom_site_label_1
_geom_bond_atom_site_label_2
_geom_bond_distance
_geom_bond_site_symmetry_2
_geom_bond_publ_flag
Zr1 N4 2.223(4) . ?
Zr1 N5 2.238(4) . ?
Zr1 N1 2.278(4) . ?
Zr1 O1 2.289(4) . ?
Zr1 Cl1 2.4501(16) . ?
Zr1 Cl3 2.4555(16) . ?
Zr1 Cl2 2.5461(16) . ?
Zr1 C17 2.693(6) . ?
O1 C33 1.457(6) . ?
O1 C30 1.463(7) . ?
N1 C1 1.299(7) . ?
N1 H1 0.8700 . ?
N2 C1 1.360(7) . ?
N2 C8 1.456(7) . ?
N2 Si1 1.798(5) . ?
N3 C16 1.452(7) . ?
N3 C15 1.462(7) . ?
N3 Si1 1.677(5) . ?
N4 C17 1.353(6) . ?
N4 Si1 1.714(5) . ?
N5 C17 1.314(7) . ?
N5 C24 1.437(6) . ?
Si1 C14 1.849(6) . ?
C1 C2 1.487(7) . ?
C2 C3 1.384(8) . ?
C2 C7 1.391(7) . ?
C3 C4 1.391(8) . ?
C3 H3 0.9400 . ?
C4 C5 1.394(10) . ?
C4 H4 0.9400 . ?
C5 C6 1.368(10) . ?
C5 H5 0.9400 . ?
C6 C7 1.364(8) . ?
C6 H6 0.9400 . ?
C7 H7 0.9400 . ?
C8 C9 1.375(8) . ?
C8 C13 1.381(8) . ?
C9 C10 1.380(8) . ?
C9 H9 0.9400 . ?
C10 C11 1.365(9) . ?
C10 H10 0.9400 . ?
C11 C12 1.367(9) . ?
C11 H11 0.9400 . ?
C12 C13 1.381(8) . ?
C12 H12 0.9400 . ?
C13 H13 0.9400 . ?
C14 H14A 0.9700 . ?
C14 H14B 0.9700 . ?
C14 H14C 0.9700 . ?
C15 H15A 0.9700 . ?
C15 H15B 0.9700 . ?
C15 H15C 0.9700 . ?
C16 H16A 0.9700 . ?
C16 H16B 0.9700 . ?
C16 H16C 0.9700 . ?
C17 C18 1.484(8) . ?
C18 C19 1.377(8) . ?
C18 C23 1.403(7) . ?
C19 C20 1.370(8) . ?
C19 H19 0.9400 . ?
C20 C21 1.373(9) . ?
C20 H20 0.9400 . ?
C21 C22 1.380(9) . ?
C21 H21 0.9400 . ?
C22 C23 1.373(9) . ?
C22 H22 0.9400 . ?
C23 H23 0.9400 . ?
C24 C25 1.377(8) . ?
C24 C29 1.384(8) . ?
C25 C26 1.379(8) . ?
C25 H25 0.9400 . ?
C26 C27 1.369(10) . ?
C26 H26 0.9400 . ?
C27 C28 1.375(9) . ?
C27 H27 0.9400 . ?
C28 C29 1.399(8) . ?
C28 H28 0.9400 . ?
C29 H29 0.9400 . ?
C30 C31 1.489(9) . ?
C30 H30A 0.9800 . ?
C30 H30B 0.9800 . ?
C31 C32 1.508(9) . ?
C31 H31A 0.9800 . ?
C31 H31B 0.9800 . ?
C32 C33 1.496(8) . ?
C32 H32A 0.9800 . ?
C32 H32B 0.9800 . ?
C33 H33A 0.9800 . ?
C33 H33B 0.9800 . ?
C34 N6 1.299(7) . ?
C34 N7 1.368(7) . ?
C34 C35 1.481(8) . ?
C35 C36 1.378(8) . ?
C35 C40 1.411(8) . ?
C36 C37 1.399(9) . ?
C36 H36 0.9400 . ?
C37 C38 1.363(11) . ?
C37 H37 0.9400 . ?
Zr2 N9 2.225(5) . ?
Zr2 N10 2.234(4) . ?
Zr2 N6 2.274(5) . ?
Zr2 O2 2.276(4) . ?
Zr2 Cl6 2.4467(16) . ?
Zr2 Cl4 2.4598(16) . ?
Zr2 Cl5 2.5530(16) . ?
Zr2 C50 2.690(6) . ?
O2 C63 1.456(6) . ?
O2 C66 1.463(7) . ?
N6 H6A 0.8700 . ?
N7 C41 1.459(7) . ?
N7 Si2 1.803(5) . ?
N8 C49 1.484(8) . ?
N8 C48 1.494(8) . ?
N8 Si2 1.657(6) . ?
N9 C50 1.338(7) . ?
N9 Si2 1.722(5) . ?
N10 C50 1.323(7) . ?
N10 C57 1.441(7) . ?
Si2 C47 1.864(6) . ?
C38 C39 1.357(11) . ?
C38 H38 0.9400 . ?
C39 C40 1.391(9) . ?
C39 H39 0.9400 . ?
C40 H40 0.9400 . ?
C41 C42 1.373(8) . ?
C41 C46 1.380(8) . ?
C42 C43 1.380(8) . ?
C42 H42 0.9400 . ?
C43 C44 1.382(10) . ?
C43 H43 0.9400 . ?
C44 C45 1.366(9) . ?
C44 H44 0.9400 . ?
C45 C46 1.386(8) . ?
C45 H45 0.9400 . ?
C46 H46 0.9400 . ?
C47 H47A 0.9700 . ?
C47 H47B 0.9700 . ?
C47 H47C 0.9700 . ?
C48 H48A 0.9700 . ?
C48 H48B 0.9700 . ?
C48 H48C 0.9700 . ?
C49 H49A 0.9700 . ?
C49 H49B 0.9700 . ?
C49 H49C 0.9700 . ?
C50 C51 1.487(8) . ?
C51 C56 1.379(8) . ?
C51 C52 1.383(8) . ?
C52 C53 1.356(9) . ?
C52 H52 0.9400 . ?
C53 C54 1.337(11) . ?
C53 H53 0.9400 . ?
C54 C55 1.401(10) . ?
C54 H54 0.9400 . ?
C55 C56 1.368(9) . ?
C55 H55 0.9400 . ?
C56 H56 0.9400 . ?
C57 C62 1.357(8) . ?
C57 C58 1.382(8) . ?
C58 C59 1.388(8) . ?
C58 H58 0.9400 . ?
C59 C60 1.369(9) . ?
C59 H59 0.9400 . ?
C60 C61 1.374(9) . ?
C60 H60 0.9400 . ?
C61 C62 1.378(8) . ?
C61 H61 0.9400 . ?
C62 H62 0.9400 . ?
C63 C64 1.499(9) . ?
C63 H63A 0.9800 . ?
C63 H63B 0.9800 . ?
C64 C65 1.518(9) . ?
C64 H64A 0.9800 . ?
C64 H64B 0.9800 . ?
C65 C66 1.523(8) . ?
C65 H65A 0.9800 . ?
C65 H65B 0.9800 . ?
C66 H66A 0.9800 . ?
C66 H66B 0.9800 . ?
O3 C70 1.388(13) . ?
O3 C67 1.409(14) . ?
C67 C68 1.499(9) . ?
C67 H67A 0.9800 . ?
C67 H67B 0.9800 . ?
C68 C69 1.483(14) . ?
C68 H68A 0.9800 . ?
C68 H68B 0.9800 . ?
C69 C70 1.455(14) . ?
C69 H69A 0.9800 . ?
C69 H69B 0.9800 . ?
C70 H70A 0.9800 . ?
C70 H70B 0.9800 . ?
O4 C74 1.332(16) . ?
O4 C71 1.478(16) . ?
C71 C72 1.444(14) . ?
C71 H71A 0.9800 . ?
C71 H71B 0.9800 . ?
C72 C73 1.450(14) . ?
C72 H72A 0.9800 . ?
C72 H72B 0.9800 . ?
C73 C74 1.469(9) . ?
C73 H73A 0.9800 . ?
C73 H73B 0.9800 . ?
C74 H74A 0.9800 . ?
C74 H74B 0.9800 . ?
